data_4341142
loop_
_publ_author_name
'Mancano, Giulia'
'Page, Michael J.'
'Bhadbhade, Mohan'
'Messerle, Barbara A.'

_publ_section_title
;
 Hemilabile and Bimetallic Coordination in Rh and Ir Complexes of NCN
 Pincer Ligands.
;
_journal_issue 19
_journal_name_full 'Inorganic chemistry'
_journal_page_first 10159
_journal_page_last 10170
_journal_paper_doi 10.1021/ic501158x
_journal_volume 53
_journal_year 2014
_chemical_formula_moiety '(C30 H36 Ir N12), (C24 H20 B), 0.5(C H2 Cl2)'
_chemical_formula_sum 'C54.5 H57 B Cl Ir N12'
_chemical_formula_weight 1118.58
_chemical_name_systematic
;
 ?
;
_space_group_crystal_system triclinic
_space_group_IT_number 2
_space_group_name_Hall '-P 1'
_space_group_name_H-M_alt 'P -1'
_symmetry_space_group_name_Hall '-P 1'
_symmetry_space_group_name_H-M 'P -1'
_atom_sites_solution_hydrogens geom
_audit_creation_method SHELXL-2013
_cell_angle_alpha 92.8470(10)
_cell_angle_beta 102.154(2)
_cell_angle_gamma 94.3120(10)
_cell_formula_units_Z 2
_cell_length_a 10.3367(3)
_cell_length_b 12.8201(4)
_cell_length_c 19.6142(7)
_cell_measurement_reflns_used 9819
_cell_measurement_temperature 150(2)
_cell_measurement_theta_max 30.499
_cell_measurement_theta_min 2.603
_cell_volume 2528.05(14)
_computing_cell_refinement '<i>APEX2 </i>(Bruker, 2007)'
_computing_data_collection '<i>APEX2 </i>(Bruker, 2007)'
_computing_data_reduction '<i>APEX2 </i>(Bruker, 2007)'
_computing_structure_refinement 'SHELXL-2013 (Sheldrick, 2013)'
_computing_structure_solution '<i>SHELXS-97</i> (Sheldrick, 2008)'
_diffrn_ambient_temperature 150(2)
_diffrn_measured_fraction_theta_full 0.999
_diffrn_measured_fraction_theta_max 0.999
_diffrn_measurement_device_type 'Bruker kappa APEXII CCD Diffractometer'
_diffrn_measurement_method '\f scans, and \w scans with \k offsets'
_diffrn_radiation_monochromator graphite
_diffrn_radiation_source 'fine-focus sealed tube'
_diffrn_radiation_type MoK\a
_diffrn_radiation_wavelength 0.71073
_diffrn_reflns_av_R_equivalents 0.0266
_diffrn_reflns_av_unetI/netI 0.0192
_diffrn_reflns_Laue_measured_fraction_full 0.999
_diffrn_reflns_Laue_measured_fraction_max 0.999
_diffrn_reflns_limit_h_max 12
_diffrn_reflns_limit_h_min -12
_diffrn_reflns_limit_k_max 15
_diffrn_reflns_limit_k_min -15
_diffrn_reflns_limit_l_max 23
_diffrn_reflns_limit_l_min -23
_diffrn_reflns_number 35831
_diffrn_reflns_point_group_measured_fraction_full 0.999
_diffrn_reflns_point_group_measured_fraction_max 0.999
_diffrn_reflns_theta_full 24.999
_diffrn_reflns_theta_max 24.999
_diffrn_reflns_theta_min 2.023
_exptl_absorpt_coefficient_mu 2.744
_exptl_absorpt_correction_T_max 0.597
_exptl_absorpt_correction_T_min 0.437
_exptl_absorpt_correction_type multi-scan
_exptl_absorpt_process_details 'SADABS (Bruker, 2001)'
_exptl_crystal_colour 'Orange red'
_exptl_crystal_density_diffrn 1.469
_exptl_crystal_description Cubes
_exptl_crystal_F_000 1134
_exptl_crystal_size_max 0.361
_exptl_crystal_size_mid 0.294
_exptl_crystal_size_min 0.210
_refine_diff_density_max 2.217
_refine_diff_density_min -0.719
_refine_diff_density_rms 0.101
_refine_ls_extinction_method none
_refine_ls_goodness_of_fit_ref 1.155
_refine_ls_hydrogen_treatment constr
_refine_ls_matrix_type full
_refine_ls_number_parameters 638
_refine_ls_number_reflns 8907
_refine_ls_number_restraints 3
_refine_ls_restrained_S_all 1.157
_refine_ls_R_factor_all 0.0297
_refine_ls_R_factor_gt 0.0281
_refine_ls_shift/su_max 0.002
_refine_ls_shift/su_mean 0.000
_refine_ls_structure_factor_coef Fsqd
_refine_ls_weighting_details 'w=1/[\s^2^(Fo^2^)+(0.0416P)^2^+5.3383P] where P=(Fo^2^+2Fc^2^)/3'
_refine_ls_weighting_scheme calc
_refine_ls_wR_factor_gt 0.0817
_refine_ls_wR_factor_ref 0.0834
_reflns_Friedel_coverage 0.000
_reflns_number_gt 8566
_reflns_number_total 8907
_reflns_threshold_expression 'I > 2\s(I)'
_cod_data_source_file ic501158x_si_001.cif
_cod_data_source_block 11
_cod_depositor_comments 'Adding full bibliography for 4341139--4341144.cif.'
_cod_original_formula_sum 'C54.50 H57 B Cl Ir N12'
_cod_database_code 4341142
_shelx_space_group_comment
;
The symmetry employed for this shelxl refinement is uniquely defined
by the following loop, which should always be used as a source of
symmetry information in preference to the above space-group names.
They are only intended as comments.
;
_shelx_estimated_absorpt_t_min 0.437
_shelx_estimated_absorpt_t_max 0.597
_shelxl_version_number 2013-4

loop_
_space_group_symop_operation_xyz
'x, y, z'
'-x, -y, -z'

loop_
_atom_site_label
_atom_site_type_symbol
_atom_site_fract_x
_atom_site_fract_y
_atom_site_fract_z
_atom_site_U_iso_or_equiv
_atom_site_adp_type
_atom_site_occupancy
_atom_site_site_symmetry_order
_atom_site_calc_flag
_atom_site_refinement_flags_posn
_atom_site_refinement_flags_adp
_atom_site_refinement_flags_occupancy
_atom_site_disorder_assembly
_atom_site_disorder_group
C1M C 0.277(2) 0.4590(11) 0.4119(10) 0.034(5) Uiso 0.197(5) 1 d D . P A 1
H1M1 H 0.1960 0.4829 0.3848 0.041 Uiso 0.197(5) 1 calc R U P A 1
H1M2 H 0.3494 0.4746 0.3888 0.041 Uiso 0.197(5) 1 calc R U P A 1
Cl1M Cl 0.3142(6) 0.5171(6) 0.5021(4) 0.0433(17) Uiso 0.197(5) 1 d D . P A 1
Cl2M Cl 0.2564(6) 0.3232(5) 0.4256(3) 0.048(2) Uiso 0.197(5) 1 d D . P A 1
C1M' C 0.303(3) 0.4014(15) 0.4716(12) 0.092(7) Uiso 0.303(5) 1 d D . P A 2
H1M3 H 0.3912 0.3784 0.4757 0.110 Uiso 0.303(5) 1 calc R U P A 2
H1M4 H 0.2653 0.3725 0.5088 0.110 Uiso 0.303(5) 1 calc R U P A 2
Cl1' Cl 0.3132(5) 0.5396(5) 0.4810(3) 0.0596(14) Uiso 0.303(5) 1 d D . P A 2
Cl2' Cl 0.2066(5) 0.3557(4) 0.3929(3) 0.0593(16) Uiso 0.303(5) 1 d D . P A 2
Ir1 Ir 0.70092(2) 0.15522(2) 0.27880(2) 0.02561(6) Uani 1 1 d . . . . .
N1 N 0.5871(3) 0.0067(3) 0.14743(17) 0.0312(7) Uani 1 1 d . . . . .
C2 C 0.6407(4) 0.0196(3) 0.2170(2) 0.0269(8) Uani 1 1 d . . . . .
N3 N 0.6362(3) -0.0797(2) 0.23778(17) 0.0295(7) Uani 1 1 d . . . . .
C4 C 0.5834(4) -0.1524(3) 0.1826(2) 0.0357(9) Uani 1 1 d . . . . .
H4 H 0.5721 -0.2247 0.1845 0.043 Uiso 1 1 calc R U . . .
C5 C 0.5521(4) -0.0982(3) 0.1262(2) 0.0374(9) Uani 1 1 d . . . . .
H5 H 0.5139 -0.1255 0.0810 0.045 Uiso 1 1 calc R U . . .
C6A C 0.6925(4) -0.1078(3) 0.3087(2) 0.0346(9) Uani 1 1 d . . . . .
H6AA H 0.7745 -0.1399 0.3088 0.041 Uiso 1 1 calc R U . . .
H6AB H 0.7136 -0.0445 0.3396 0.041 Uiso 1 1 calc R U . . .
N1A N 0.6034(4) -0.1789(3) 0.33508(18) 0.0368(8) Uani 1 1 d . . . . .
N2A N 0.4915(4) -0.1456(3) 0.3513(2) 0.0531(10) Uani 1 1 d . . . . .
C3A C 0.4350(6) -0.2297(5) 0.3731(3) 0.0620(15) Uani 1 1 d . . . . .
H3A H 0.3554 -0.2315 0.3880 0.074 Uiso 1 1 calc R U . . .
C4A C 0.5089(7) -0.3149(5) 0.3709(4) 0.0724(18) Uani 1 1 d . . . . .
H4A H 0.4885 -0.3822 0.3834 0.087 Uiso 1 1 calc R U . . .
C5A C 0.6170(6) -0.2802(4) 0.3467(3) 0.0543(13) Uani 1 1 d . . . . .
H5A H 0.6864 -0.3188 0.3397 0.065 Uiso 1 1 calc R U . . .
C6B C 0.5737(5) 0.0910(4) 0.0998(2) 0.0393(10) Uani 1 1 d . . . . .
H6BA H 0.6270 0.1533 0.1230 0.047 Uiso 1 1 calc R U . . .
H6BB H 0.6079 0.0708 0.0591 0.047 Uiso 1 1 calc R U . . .
N1B N 0.4382(4) 0.1155(3) 0.07732(18) 0.0388(8) Uani 1 1 d . . . . .
N2B N 0.3511(4) 0.0497(3) 0.0307(2) 0.0466(9) Uani 1 1 d . . . . .
C3B C 0.2386(5) 0.0956(4) 0.0213(2) 0.0475(11) Uani 1 1 d . . . . .
H3B H 0.1600 0.0680 -0.0085 0.057 Uiso 1 1 calc R U . . .
C4B C 0.2518(6) 0.1893(4) 0.0610(3) 0.0517(12) Uani 1 1 d . . . . .
H4B H 0.1869 0.2351 0.0631 0.062 Uiso 1 1 calc R U . . .
C5B C 0.3804(6) 0.1997(4) 0.0962(3) 0.0518(13) Uani 1 1 d . . . . .
H5B H 0.4213 0.2551 0.1277 0.062 Uiso 1 1 calc R U . . .
N1' N 0.9977(3) 0.1419(3) 0.27960(17) 0.0303(7) Uani 1 1 d . . . . .
C2' C 0.8817(4) 0.1828(3) 0.25309(19) 0.0285(8) Uani 1 1 d . . . . .
N3' N 0.9197(3) 0.2613(2) 0.21549(17) 0.0309(7) Uani 1 1 d . . . . .
C4' C 1.0548(4) 0.2688(3) 0.2188(2) 0.0372(9) Uani 1 1 d . . . . .
H4' H 1.1023 0.3168 0.1973 0.045 Uiso 1 1 calc R U . . .
C5' C 1.1039(4) 0.1940(3) 0.2588(2) 0.0373(9) Uani 1 1 d . . . . .
H5' H 1.1923 0.1795 0.2705 0.045 Uiso 1 1 calc R U . . .
C6A' C 0.8294(5) 0.3240(3) 0.1720(2) 0.0369(9) Uani 1 1 d . . . . .
H6AC H 0.8620 0.3975 0.1809 0.044 Uiso 1 1 calc R U . . .
H6AD H 0.7428 0.3155 0.1837 0.044 Uiso 1 1 calc R U . . .
N1A' N 0.8169(3) 0.2933(3) 0.09835(18) 0.0327(7) Uani 1 1 d . . . . .
N2A' N 0.8612(5) 0.2052(3) 0.0761(2) 0.0581(12) Uani 1 1 d . . . . .
C3A' C 0.8321(6) 0.2057(4) 0.0072(3) 0.0532(12) Uani 1 1 d . . . . .
H3A' H 0.8510 0.1532 -0.0227 0.064 Uiso 1 1 calc R U . . .
C4A' C 0.7709(6) 0.2926(4) -0.0150(3) 0.0595(14) Uani 1 1 d . . . . .
H4A' H 0.7416 0.3103 -0.0608 0.071 Uiso 1 1 calc R U . . .
C5A' C 0.7626(6) 0.3472(4) 0.0450(3) 0.0628(16) Uani 1 1 d . . . . .
H5A' H 0.7256 0.4108 0.0482 0.075 Uiso 1 1 calc R U . . .
C6B' C 1.0068(4) 0.0470(3) 0.3174(2) 0.0396(10) Uani 1 1 d . . . . .
H6BC H 0.9211 0.0272 0.3280 0.047 Uiso 1 1 calc R U . . .
H6BD H 1.0270 -0.0093 0.2875 0.047 Uiso 1 1 calc R U . . .
N1B' N 1.1050(3) 0.0576(3) 0.38091(18) 0.0359(8) Uani 1 1 d . . . . .
N2B' N 1.0776(6) 0.1059(5) 0.4381(2) 0.0728(15) Uani 1 1 d . . . . .
C3B' C 1.1849(8) 0.1018(7) 0.4866(3) 0.088(2) Uani 1 1 d . . . . .
H3B' H 1.1947 0.1290 0.5325 0.105 Uiso 1 1 calc R U . . .
C4B' C 1.2803(6) 0.0536(5) 0.4627(3) 0.0710(19) Uani 1 1 d . . . . .
H4B' H 1.3646 0.0426 0.4878 0.085 Uiso 1 1 calc R U . . .
C5B' C 1.2271(5) 0.0245(4) 0.3944(3) 0.0541(13) Uani 1 1 d . . . . .
H5B' H 1.2674 -0.0112 0.3632 0.065 Uiso 1 1 calc R U . . .
C1C C 0.5392(4) 0.1208(3) 0.3344(2) 0.0361(9) Uani 1 1 d . . . . .
H1C H 0.5009 0.0477 0.3274 0.043 Uiso 1 1 calc R U . . .
C2C C 0.4951(4) 0.1816(3) 0.2785(2) 0.0344(9) Uani 1 1 d . . . . .
H2C H 0.4308 0.1434 0.2398 0.041 Uiso 1 1 calc R U . . .
C3C C 0.4813(5) 0.2973(4) 0.2842(3) 0.0456(11) Uani 1 1 d . . . . .
H3CA H 0.4016 0.3086 0.3013 0.055 Uiso 1 1 calc R U . . .
H3CB H 0.4699 0.3233 0.2379 0.055 Uiso 1 1 calc R U . . .
C4C C 0.5982(5) 0.3602(4) 0.3320(3) 0.0459(11) Uani 1 1 d . . . . .
H4CA H 0.5842 0.3627 0.3794 0.055 Uiso 1 1 calc R U . . .
H4CB H 0.6031 0.4315 0.3178 0.055 Uiso 1 1 calc R U . . .
C5C C 0.7295(4) 0.3140(3) 0.3308(2) 0.0373(9) Uani 1 1 d . . . . .
H5C H 0.7944 0.3614 0.3151 0.045 Uiso 1 1 calc R U . . .
C6C C 0.7862(4) 0.2431(3) 0.3777(2) 0.0379(9) Uani 1 1 d . . . . .
H6C H 0.8836 0.2507 0.3891 0.045 Uiso 1 1 calc R U . . .
C7C C 0.7254(5) 0.1972(4) 0.4341(2) 0.0448(11) Uani 1 1 d . . . . .
H7CA H 0.7378 0.2490 0.4732 0.054 Uiso 1 1 calc R U . . .
H7CB H 0.7721 0.1373 0.4505 0.054 Uiso 1 1 calc R U . . .
C8C C 0.5775(5) 0.1624(4) 0.4103(2) 0.0450(11) Uani 1 1 d . . . . .
H8CA H 0.5540 0.1083 0.4394 0.054 Uiso 1 1 calc R U . . .
H8CB H 0.5269 0.2215 0.4168 0.054 Uiso 1 1 calc R U . . .
B1D B 0.9690(4) 0.6661(3) 0.2101(2) 0.0238(8) Uani 1 1 d . . . . .
C11D C 1.0245(4) 0.7825(3) 0.19050(19) 0.0285(8) Uani 1 1 d . . . . .
C12D C 0.9422(5) 0.8604(3) 0.1664(2) 0.0392(10) Uani 1 1 d . . . . .
H12D H 0.8508 0.8464 0.1607 0.047 Uiso 1 1 calc R U . . .
C13D C 0.9917(6) 0.9582(4) 0.1507(2) 0.0548(14) Uani 1 1 d . . . . .
H13D H 0.9332 1.0069 0.1332 0.066 Uiso 1 1 calc R U . . .
C14D C 1.1266(7) 0.9834(4) 0.1609(3) 0.0603(15) Uani 1 1 d . . . . .
H14D H 1.1596 1.0489 0.1506 0.072 Uiso 1 1 calc R U . . .
C15D C 1.2126(6) 0.9093(4) 0.1867(3) 0.0638(16) Uani 1 1 d . . . . .
H15D H 1.3041 0.9252 0.1949 0.077 Uiso 1 1 calc R U . . .
C16D C 1.1606(5) 0.8115(4) 0.2002(3) 0.0445(11) Uani 1 1 d . . . . .
H16D H 1.2195 0.7625 0.2167 0.053 Uiso 1 1 calc R U . . .
C21D C 1.0658(3) 0.5806(3) 0.18662(19) 0.0254(7) Uani 1 1 d . . . . .
C22D C 1.1847(4) 0.5609(3) 0.2319(2) 0.0335(9) Uani 1 1 d . . . . .
H22D H 1.2025 0.5896 0.2778 0.040 Uiso 1 1 calc R U . . .
C23D C 1.2765(4) 0.5002(3) 0.2108(3) 0.0399(10) Uani 1 1 d . . . . .
H23D H 1.3549 0.4902 0.2422 0.048 Uiso 1 1 calc R U . . .
C24D C 1.2526(4) 0.4547(3) 0.1439(2) 0.0382(10) Uani 1 1 d . . . . .
H24D H 1.3146 0.4144 0.1298 0.046 Uiso 1 1 calc R U . . .
C25D C 1.1354(4) 0.4695(3) 0.0981(2) 0.0375(9) Uani 1 1 d . . . . .
H25D H 1.1171 0.4381 0.0529 0.045 Uiso 1 1 calc R U . . .
C26D C 1.0446(4) 0.5317(3) 0.1196(2) 0.0305(8) Uani 1 1 d . . . . .
H26D H 0.9665 0.5411 0.0879 0.037 Uiso 1 1 calc R U . . .
C31D C 0.8151(3) 0.6341(3) 0.16738(19) 0.0249(7) Uani 1 1 d . . . . .
C32D C 0.7712(4) 0.6548(3) 0.0968(2) 0.0313(8) Uani 1 1 d . . . . .
H32D H 0.8307 0.6897 0.0743 0.038 Uiso 1 1 calc R U . . .
C33D C 0.6431(4) 0.6255(3) 0.0593(2) 0.0393(10) Uani 1 1 d . . . . .
H33D H 0.6185 0.6417 0.0130 0.047 Uiso 1 1 calc R U . . .
C34D C 0.5521(4) 0.5727(4) 0.0902(3) 0.0436(11) Uani 1 1 d . . . . .
H34D H 0.4662 0.5528 0.0651 0.052 Uiso 1 1 calc R U . . .
C35D C 0.5912(4) 0.5499(4) 0.1592(2) 0.0400(10) Uani 1 1 d . . . . .
H35D H 0.5313 0.5138 0.1808 0.048 Uiso 1 1 calc R U . . .
C36D C 0.7190(4) 0.5802(3) 0.1963(2) 0.0307(8) Uani 1 1 d . . . . .
H36D H 0.7421 0.5641 0.2428 0.037 Uiso 1 1 calc R U . . .
C41D C 0.9788(3) 0.6660(3) 0.29504(19) 0.0262(8) Uani 1 1 d . . . . .
C42D C 1.0038(4) 0.7570(3) 0.3391(2) 0.0341(9) Uani 1 1 d . . . . .
H42D H 1.0184 0.8205 0.3199 0.041 Uiso 1 1 calc R U . . .
C43D C 1.0080(5) 0.7577(4) 0.4105(2) 0.0473(11) Uani 1 1 d . . . . .
H43D H 1.0267 0.8205 0.4379 0.057 Uiso 1 1 calc R U . . .
C44D C 0.9844(5) 0.6654(5) 0.4404(2) 0.0543(13) Uani 1 1 d . . . . .
H44D H 0.9840 0.6655 0.4878 0.065 Uiso 1 1 calc R U . . .
C45D C 0.9613(5) 0.5724(4) 0.3991(2) 0.0502(12) Uani 1 1 d . . . . .
H45D H 0.9460 0.5092 0.4186 0.060 Uiso 1 1 calc R U . . .
C46D C 0.9611(4) 0.5738(3) 0.3286(2) 0.0364(9) Uani 1 1 d . . . . .
H46D H 0.9486 0.5102 0.3021 0.044 Uiso 1 1 calc R U . . .

loop_
_atom_site_aniso_label
_atom_site_aniso_U_11
_atom_site_aniso_U_22
_atom_site_aniso_U_33
_atom_site_aniso_U_23
_atom_site_aniso_U_13
_atom_site_aniso_U_12
Ir1 0.02754(9) 0.02288(9) 0.02600(9) 0.00333(6) 0.00519(6) 0.00007(6)
N1 0.0353(18) 0.0290(17) 0.0276(16) 0.0003(13) 0.0038(14) 0.0004(14)
C2 0.0240(18) 0.0269(19) 0.0301(19) 0.0025(15) 0.0062(15) 0.0020(15)
N3 0.0291(16) 0.0248(16) 0.0336(17) 0.0034(13) 0.0040(13) 0.0032(13)
C4 0.037(2) 0.025(2) 0.044(2) -0.0017(17) 0.0067(18) 0.0031(16)
C5 0.041(2) 0.034(2) 0.036(2) -0.0049(17) 0.0063(18) -0.0002(18)
C6A 0.031(2) 0.031(2) 0.040(2) 0.0081(17) 0.0003(17) 0.0027(16)
N1A 0.0397(19) 0.0311(18) 0.0379(19) 0.0075(15) 0.0046(15) -0.0001(15)
N2A 0.044(2) 0.049(2) 0.071(3) 0.017(2) 0.019(2) 0.0030(18)
C3A 0.053(3) 0.065(4) 0.072(4) 0.018(3) 0.022(3) -0.011(3)
C4A 0.098(5) 0.044(3) 0.083(4) 0.024(3) 0.036(4) -0.005(3)
C5A 0.077(4) 0.034(2) 0.057(3) 0.014(2) 0.022(3) 0.009(2)
C6B 0.047(2) 0.040(2) 0.029(2) 0.0076(18) 0.0040(18) -0.0024(19)
N1B 0.052(2) 0.0342(19) 0.0273(17) 0.0023(14) 0.0020(15) 0.0040(16)
N2B 0.048(2) 0.051(2) 0.037(2) -0.0074(17) 0.0038(17) 0.0035(18)
C3B 0.046(3) 0.057(3) 0.039(2) 0.010(2) 0.007(2) 0.005(2)
C4B 0.068(3) 0.046(3) 0.045(3) 0.018(2) 0.013(2) 0.022(2)
C5B 0.080(4) 0.032(2) 0.039(2) 0.0049(19) 0.000(2) 0.015(2)
N1' 0.0288(16) 0.0269(17) 0.0334(17) 0.0045(13) 0.0043(14) -0.0042(13)
C2' 0.034(2) 0.0243(18) 0.0266(18) 0.0000(15) 0.0065(15) -0.0002(15)
N3' 0.0355(18) 0.0253(16) 0.0328(17) 0.0064(13) 0.0098(14) -0.0011(13)
C4' 0.038(2) 0.034(2) 0.040(2) 0.0028(18) 0.0122(18) -0.0081(17)
C5' 0.028(2) 0.037(2) 0.045(2) 0.0017(18) 0.0072(17) -0.0063(17)
C6A' 0.048(2) 0.026(2) 0.039(2) 0.0083(17) 0.0139(19) 0.0071(18)
N1A' 0.0369(18) 0.0250(16) 0.0359(18) 0.0061(14) 0.0065(14) 0.0019(14)
N2A' 0.090(3) 0.048(2) 0.043(2) 0.0076(19) 0.019(2) 0.032(2)
C3A' 0.070(3) 0.051(3) 0.041(3) 0.000(2) 0.018(2) 0.009(3)
C4A' 0.082(4) 0.054(3) 0.036(3) 0.007(2) -0.004(2) 0.005(3)
C5A' 0.088(4) 0.047(3) 0.045(3) 0.004(2) -0.013(3) 0.025(3)
C6B' 0.040(2) 0.032(2) 0.044(2) 0.0122(18) 0.0000(19) -0.0035(18)
N1B' 0.0334(18) 0.042(2) 0.0338(18) 0.0090(15) 0.0072(14) 0.0057(15)
N2B' 0.088(4) 0.099(4) 0.037(2) 0.009(2) 0.015(2) 0.040(3)
C3B' 0.105(6) 0.113(6) 0.039(3) 0.009(3) -0.007(3) 0.032(5)
C4B' 0.044(3) 0.095(5) 0.064(4) 0.043(3) -0.014(3) -0.005(3)
C5B' 0.037(2) 0.067(3) 0.065(3) 0.028(3) 0.017(2) 0.014(2)
C1C 0.030(2) 0.033(2) 0.047(2) 0.0080(18) 0.0133(18) -0.0007(17)
C2C 0.0268(19) 0.036(2) 0.041(2) 0.0041(18) 0.0073(17) 0.0046(16)
C3C 0.048(3) 0.039(2) 0.052(3) 0.004(2) 0.010(2) 0.016(2)
C4C 0.058(3) 0.030(2) 0.053(3) 0.002(2) 0.017(2) 0.009(2)
C5C 0.046(2) 0.026(2) 0.039(2) -0.0055(17) 0.0123(19) -0.0035(17)
C6C 0.038(2) 0.039(2) 0.033(2) -0.0056(18) 0.0060(17) -0.0042(18)
C7C 0.050(3) 0.054(3) 0.030(2) 0.003(2) 0.0078(19) 0.007(2)
C8C 0.048(3) 0.053(3) 0.040(2) 0.013(2) 0.020(2) 0.009(2)
B1D 0.0208(19) 0.022(2) 0.028(2) 0.0034(16) 0.0040(16) 0.0009(15)
C11D 0.035(2) 0.0246(19) 0.0268(18) 0.0017(15) 0.0088(15) 0.0002(15)
C12D 0.050(3) 0.029(2) 0.036(2) 0.0019(17) 0.0023(19) 0.0048(18)
C13D 0.100(4) 0.027(2) 0.037(2) 0.0061(19) 0.010(3) 0.012(3)
C14D 0.103(5) 0.031(2) 0.055(3) 0.001(2) 0.043(3) -0.016(3)
C15D 0.065(3) 0.040(3) 0.096(4) -0.010(3) 0.051(3) -0.018(3)
C16D 0.039(2) 0.032(2) 0.066(3) 0.001(2) 0.022(2) -0.0024(18)
C21D 0.0233(17) 0.0215(17) 0.0321(19) 0.0061(14) 0.0075(15) -0.0003(14)
C22D 0.0254(19) 0.032(2) 0.041(2) 0.0015(17) 0.0025(16) 0.0029(16)
C23D 0.0246(19) 0.035(2) 0.059(3) 0.005(2) 0.0043(18) 0.0051(17)
C24D 0.030(2) 0.029(2) 0.060(3) 0.0037(19) 0.0201(19) 0.0048(16)
C25D 0.044(2) 0.032(2) 0.041(2) 0.0013(18) 0.0185(19) 0.0033(18)
C26D 0.0281(19) 0.032(2) 0.032(2) 0.0048(16) 0.0071(16) 0.0036(16)
C31D 0.0235(18) 0.0219(17) 0.0293(18) 0.0019(14) 0.0051(14) 0.0040(14)
C32D 0.0301(19) 0.031(2) 0.032(2) 0.0037(16) 0.0037(16) 0.0023(16)
C33D 0.038(2) 0.042(2) 0.034(2) 0.0044(18) -0.0044(18) 0.0060(19)
C34D 0.026(2) 0.043(2) 0.054(3) 0.000(2) -0.0066(19) 0.0004(18)
C35D 0.026(2) 0.042(2) 0.051(3) 0.004(2) 0.0084(18) -0.0040(18)
C36D 0.0261(19) 0.033(2) 0.033(2) 0.0041(16) 0.0065(16) 0.0031(16)
C41D 0.0207(17) 0.0285(19) 0.0279(19) 0.0024(15) 0.0018(14) 0.0019(14)
C42D 0.035(2) 0.032(2) 0.033(2) 0.0015(17) 0.0026(17) 0.0039(17)
C43D 0.054(3) 0.050(3) 0.033(2) -0.010(2) 0.000(2) 0.001(2)
C44D 0.066(3) 0.072(4) 0.022(2) 0.002(2) 0.005(2) 0.001(3)
C45D 0.064(3) 0.051(3) 0.033(2) 0.015(2) 0.006(2) -0.003(2)
C46D 0.040(2) 0.035(2) 0.031(2) 0.0049(17) 0.0020(17) -0.0016(18)

loop_
_atom_type_symbol
_atom_type_description
_atom_type_scat_dispersion_real
_atom_type_scat_dispersion_imag
_atom_type_scat_source
C C 0.0033 0.0016 'International Tables Vol C Tables 4.2.6.8 and 6.1.1.4'
H H 0.0000 0.0000 'International Tables Vol C Tables 4.2.6.8 and 6.1.1.4'
B B 0.0013 0.0007 'International Tables Vol C Tables 4.2.6.8 and 6.1.1.4'
Cl Cl 0.1484 0.1585 'International Tables Vol C Tables 4.2.6.8 and 6.1.1.4'
Ir Ir -1.4442 7.9887 'International Tables Vol C Tables 4.2.6.8 and 6.1.1.4'
N N 0.0061 0.0033 'International Tables Vol C Tables 4.2.6.8 and 6.1.1.4'

loop_
_geom_angle_atom_site_label_1
_geom_angle_atom_site_label_2
_geom_angle_atom_site_label_3
_geom_angle
Cl2M C1M Cl1M 101.4(11)
Cl2M C1M H1M1 111.5
Cl1M C1M H1M1 111.5
Cl2M C1M H1M2 111.5
Cl1M C1M H1M2 111.5
H1M1 C1M H1M2 109.3
Cl2' C1M' Cl1' 111.0(15)
Cl2' C1M' H1M3 109.4
Cl1' C1M' H1M3 109.4
Cl2' C1M' H1M4 109.4
Cl1' C1M' H1M4 109.4
H1M3 C1M' H1M4 108.0
C2' Ir1 C2 97.08(15)
C2' Ir1 C6C 87.28(16)
C2 Ir1 C6C 153.40(17)
C2' Ir1 C2C 155.63(16)
C2 Ir1 C2C 90.55(15)
C6C Ir1 C2C 96.19(16)
C2' Ir1 C5C 88.40(16)
C2 Ir1 C5C 167.84(16)
C6C Ir1 C5C 37.23(17)
C2C Ir1 C5C 80.24(16)
C2' Ir1 C1C 164.66(16)
C2 Ir1 C1C 89.62(16)
C6C Ir1 C1C 80.70(16)
C2C Ir1 C1C 37.05(16)
C5C Ir1 C1C 87.77(16)
C2 N1 C5 111.4(3)
C2 N1 C6B 124.9(3)
C5 N1 C6B 123.7(3)
N1 C2 N3 103.3(3)
N1 C2 Ir1 129.3(3)
N3 C2 Ir1 127.3(3)
C2 N3 C4 111.9(3)
C2 N3 C6A 124.1(3)
C4 N3 C6A 123.7(3)
C5 C4 N3 106.4(4)
C5 C4 H4 126.8
N3 C4 H4 126.8
C4 C5 N1 107.1(4)
C4 C5 H5 126.5
N1 C5 H5 126.5
N1A C6A N3 112.5(3)
N1A C6A H6AA 109.1
N3 C6A H6AA 109.1
N1A C6A H6AB 109.1
N3 C6A H6AB 109.1
H6AA C6A H6AB 107.8
C5A N1A N2A 112.6(4)
C5A N1A C6A 127.1(4)
N2A N1A C6A 120.3(3)
C3A N2A N1A 103.8(4)
N2A C3A C4A 111.7(5)
N2A C3A H3A 124.1
C4A C3A H3A 124.1
C5A C4A C3A 105.9(5)
C5A C4A H4A 127.0
C3A C4A H4A 127.0
N1A C5A C4A 105.9(5)
N1A C5A H5A 127.0
C4A C5A H5A 127.0
N1B C6B N1 112.8(4)
N1B C6B H6BA 109.0
N1 C6B H6BA 109.0
N1B C6B H6BB 109.0
N1 C6B H6BB 109.0
H6BA C6B H6BB 107.8
C5B N1B N2B 111.2(4)
C5B N1B C6B 128.7(4)
N2B N1B C6B 120.1(4)
C3B N2B N1B 104.4(4)
N2B C3B C4B 112.1(5)
N2B C3B H3B 123.9
C4B C3B H3B 123.9
C5B C4B C3B 104.6(4)
C5B C4B H4B 127.7
C3B C4B H4B 127.7
N1B C5B C4B 107.6(4)
N1B C5B H5B 126.2
C4B C5B H5B 126.2
C2' N1' C5' 111.5(3)
C2' N1' C6B' 124.0(3)
C5' N1' C6B' 124.0(4)
N1' C2' N3' 103.1(3)
N1' C2' Ir1 128.6(3)
N3' C2' Ir1 127.2(3)
C2' N3' C4' 111.9(3)
C2' N3' C6A' 124.7(3)
C4' N3' C6A' 123.2(3)
C5' C4' N3' 106.6(4)
C5' C4' H4' 126.7
N3' C4' H4' 126.7
C4' C5' N1' 106.8(4)
C4' C5' H5' 126.6
N1' C5' H5' 126.6
N3' C6A' N1A' 110.9(3)
N3' C6A' H6AC 109.5
N1A' C6A' H6AC 109.5
N3' C6A' H6AD 109.5
N1A' C6A' H6AD 109.5
H6AC C6A' H6AD 108.0
C5A' N1A' N2A' 111.4(4)
C5A' N1A' C6A' 125.7(4)
N2A' N1A' C6A' 122.9(3)
C3A' N2A' N1A' 104.5(4)
N2A' C3A' C4A' 112.1(5)
N2A' C3A' H3A' 123.9
C4A' C3A' H3A' 123.9
C5A' C4A' C3A' 104.3(4)
C5A' C4A' H4A' 127.8
C3A' C4A' H4A' 127.8
N1A' C5A' C4A' 107.6(5)
N1A' C5A' H5A' 126.2
C4A' C5A' H5A' 126.2
N1B' C6B' N1' 113.7(3)
N1B' C6B' H6BC 108.8
N1' C6B' H6BC 108.8
N1B' C6B' H6BD 108.8
N1' C6B' H6BD 108.8
H6BC C6B' H6BD 107.7
C5B' N1B' N2B' 111.4(4)
C5B' N1B' C6B' 129.3(4)
N2B' N1B' C6B' 119.3(4)
C3B' N2B' N1B' 104.4(5)
N2B' C3B' C4B' 112.4(6)
N2B' C3B' H3B' 123.8
C4B' C3B' H3B' 123.8
C3B' C4B' C5B' 105.6(5)
C3B' C4B' H4B' 127.2
C5B' C4B' H4B' 127.2
N1B' C5B' C4B' 106.2(5)
N1B' C5B' H5B' 126.9
C4B' C5B' H5B' 126.9
C2C C1C C8C 124.4(4)
C2C C1C Ir1 70.2(2)
C8C C1C Ir1 111.8(3)
C2C C1C H1C 114.1
C8C C1C H1C 114.1
Ir1 C1C H1C 114.1
C1C C2C C3C 125.4(4)
C1C C2C Ir1 72.7(2)
C3C C2C Ir1 109.5(3)
C1C C2C H2C 113.9
C3C C2C H2C 113.9
Ir1 C2C H2C 113.9
C2C C3C C4C 114.1(4)
C2C C3C H3CA 108.7
C4C C3C H3CA 108.7
C2C C3C H3CB 108.7
C4C C3C H3CB 108.7
H3CA C3C H3CB 107.6
C3C C4C C5C 112.4(4)
C3C C4C H4CA 109.1
C5C C4C H4CA 109.1
C3C C4C H4CB 109.1
C5C C4C H4CB 109.1
H4CA C4C H4CB 107.9
C6C C5C C4C 124.2(4)
C6C C5C Ir1 70.3(2)
C4C C5C Ir1 112.4(3)
C6C C5C H5C 114.0
C4C C5C H5C 114.0
Ir1 C5C H5C 114.0
C5C C6C C7C 125.7(4)
C5C C6C Ir1 72.5(2)
C7C C6C Ir1 109.0(3)
C5C C6C H6C 113.9
C7C C6C H6C 113.9
Ir1 C6C H6C 113.9
C6C C7C C8C 113.7(4)
C6C C7C H7CA 108.8
C8C C7C H7CA 108.8
C6C C7C H7CB 108.8
C8C C7C H7CB 108.8
H7CA C7C H7CB 107.7
C1C C8C C7C 112.9(4)
C1C C8C H8CA 109.0
C7C C8C H8CA 109.0
C1C C8C H8CB 109.0
C7C C8C H8CB 109.0
H8CA C8C H8CB 107.8
C31D B1D C41D 110.4(3)
C31D B1D C21D 109.1(3)
C41D B1D C21D 109.5(3)
C31D B1D C11D 111.2(3)
C41D B1D C11D 109.6(3)
C21D B1D C11D 107.1(3)
C12D C11D C16D 115.0(4)
C12D C11D B1D 123.7(4)
C16D C11D B1D 121.3(3)
C13D C12D C11D 122.5(5)
C13D C12D H12D 118.8
C11D C12D H12D 118.8
C14D C13D C12D 120.6(5)
C14D C13D H13D 119.7
C12D C13D H13D 119.7
C13D C14D C15D 119.0(4)
C13D C14D H14D 120.5
C15D C14D H14D 120.5
C16D C15D C14D 119.3(5)
C16D C15D H15D 120.4
C14D C15D H15D 120.4
C15D C16D C11D 123.7(5)
C15D C16D H16D 118.2
C11D C16D H16D 118.2
C26D C21D C22D 115.2(3)
C26D C21D B1D 123.5(3)
C22D C21D B1D 121.0(3)
C23D C22D C21D 122.4(4)
C23D C22D H22D 118.8
C21D C22D H22D 118.8
C24D C23D C22D 120.5(4)
C24D C23D H23D 119.7
C22D C23D H23D 119.7
C23D C24D C25D 119.1(4)
C23D C24D H24D 120.4
C25D C24D H24D 120.4
C24D C25D C26D 119.8(4)
C24D C25D H25D 120.1
C26D C25D H25D 120.1
C25D C26D C21D 122.9(4)
C25D C26D H26D 118.6
C21D C26D H26D 118.6
C36D C31D C32D 114.3(3)
C36D C31D B1D 123.5(3)
C32D C31D B1D 122.1(3)
C33D C32D C31D 122.9(4)
C33D C32D H32D 118.6
C31D C32D H32D 118.6
C34D C33D C32D 120.6(4)
C34D C33D H33D 119.7
C32D C33D H33D 119.7
C33D C34D C35D 118.5(4)
C33D C34D H34D 120.8
C35D C34D H34D 120.8
C34D C35D C36D 120.5(4)
C34D C35D H35D 119.7
C36D C35D H35D 119.7
C35D C36D C31D 123.2(4)
C35D C36D H36D 118.4
C31D C36D H36D 118.4
C42D C41D C46D 114.5(4)
C42D C41D B1D 123.1(3)
C46D C41D B1D 122.4(3)
C43D C42D C41D 123.3(4)
C43D C42D H42D 118.3
C41D C42D H42D 118.3
C44D C43D C42D 119.9(4)
C44D C43D H43D 120.0
C42D C43D H43D 120.0
C43D C44D C45D 119.1(4)
C43D C44D H44D 120.5
C45D C44D H44D 120.5
C46D C45D C44D 119.7(4)
C46D C45D H45D 120.1
C44D C45D H45D 120.1
C45D C46D C41D 123.4(4)
C45D C46D H46D 118.3
C41D C46D H46D 118.3

loop_
_geom_bond_atom_site_label_1
_geom_bond_atom_site_label_2
_geom_bond_distance
C1M Cl2M 1.777(17)
C1M Cl1M 1.835(17)
C1M H1M1 0.9700
C1M H1M2 0.9700
C1M' Cl2' 1.701(18)
C1M' Cl1' 1.765(18)
C1M' H1M3 0.9700
C1M' H1M4 0.9700
Ir1 C2' 2.046(4)
Ir1 C2 2.047(4)
Ir1 C6C 2.174(4)
Ir1 C2C 2.178(4)
Ir1 C5C 2.202(4)
Ir1 C1C 2.209(4)
N1 C2 1.356(5)
N1 C5 1.386(5)
N1 C6B 1.459(5)
C2 N3 1.357(5)
N3 C4 1.382(5)
N3 C6A 1.464(5)
C4 C5 1.331(6)
C4 H4 0.9300
C5 H5 0.9300
C6A N1A 1.437(5)
C6A H6AA 0.9700
C6A H6AB 0.9700
N1A C5A 1.343(6)
N1A N2A 1.356(5)
N2A C3A 1.320(7)
C3A C4A 1.383(9)
C3A H3A 0.9300
C4A C5A 1.357(8)
C4A H4A 0.9300
C5A H5A 0.9300
C6B N1B 1.440(6)
C6B H6BA 0.9700
C6B H6BB 0.9700
N1B C5B 1.345(6)
N1B N2B 1.349(5)
N2B C3B 1.325(6)
C3B C4B 1.380(7)
C3B H3B 0.9300
C4B C5B 1.356(8)
C4B H4B 0.9300
C5B H5B 0.9300
N1' C2' 1.357(5)
N1' C5' 1.387(5)
N1' C6B' 1.455(5)
C2' N3' 1.358(5)
N3' C4' 1.381(5)
N3' C6A' 1.446(5)
C4' C5' 1.331(6)
C4' H4' 0.9300
C5' H5' 0.9300
C6A' N1A' 1.454(5)
C6A' H6AC 0.9700
C6A' H6AD 0.9700
N1A' C5A' 1.330(6)
N1A' N2A' 1.337(5)
N2A' C3A' 1.323(6)
C3A' C4A' 1.366(7)
C3A' H3A' 0.9300
C4A' C5A' 1.363(8)
C4A' H4A' 0.9300
C5A' H5A' 0.9300
C6B' N1B' 1.424(5)
C6B' H6BC 0.9700
C6B' H6BD 0.9700
N1B' C5B' 1.340(6)
N1B' N2B' 1.347(6)
N2B' C3B' 1.307(8)
C3B' C4B' 1.354(10)
C3B' H3B' 0.9300
C4B' C5B' 1.359(8)
C4B' H4B' 0.9300
C5B' H5B' 0.9300
C1C C2C 1.394(6)
C1C C8C 1.517(6)
C1C H1C 0.9800
C2C C3C 1.502(6)
C2C H2C 0.9800
C3C C4C 1.514(7)
C3C H3CA 0.9700
C3C H3CB 0.9700
C4C C5C 1.524(6)
C4C H4CA 0.9700
C4C H4CB 0.9700
C5C C6C 1.397(6)
C5C H5C 0.9800
C6C C7C 1.506(6)
C6C H6C 0.9800
C7C C8C 1.526(7)
C7C H7CA 0.9700
C7C H7CB 0.9700
C8C H8CA 0.9700
C8C H8CB 0.9700
B1D C31D 1.645(5)
B1D C41D 1.648(5)
B1D C21D 1.650(5)
B1D C11D 1.651(5)
C11D C12D 1.397(6)
C11D C16D 1.398(6)
C12D C13D 1.392(7)
C12D H12D 0.9300
C13D C14D 1.377(9)
C13D H13D 0.9300
C14D C15D 1.391(9)
C14D H14D 0.9300
C15D C16D 1.387(7)
C15D H15D 0.9300
C16D H16D 0.9300
C21D C26D 1.395(5)
C21D C22D 1.405(5)
C22D C23D 1.386(6)
C22D H22D 0.9300
C23D C24D 1.375(7)
C23D H23D 0.9300
C24D C25D 1.380(6)
C24D H24D 0.9300
C25D C26D 1.393(6)
C25D H25D 0.9300
C26D H26D 0.9300
C31D C36D 1.400(5)
C31D C32D 1.408(5)
C32D C33D 1.386(6)
C32D H32D 0.9300
C33D C34D 1.377(7)
C33D H33D 0.9300
C34D C35D 1.381(7)
C34D H34D 0.9300
C35D C36D 1.384(6)
C35D H35D 0.9300
C36D H36D 0.9300
C41D C42D 1.391(6)
C41D C46D 1.399(6)
C42D C43D 1.391(6)
C42D H42D 0.9300
C43D C44D 1.375(7)
C43D H43D 0.9300
C44D C45D 1.384(7)
C44D H44D 0.9300
C45D C46D 1.384(6)
C45D H45D 0.9300
C46D H46D 0.9300

loop_
_geom_torsion_atom_site_label_1
_geom_torsion_atom_site_label_2
_geom_torsion_atom_site_label_3
_geom_torsion_atom_site_label_4
_geom_torsion
C5 N1 C2 N3 -0.7(4)
C6B N1 C2 N3 -177.7(4)
C5 N1 C2 Ir1 -176.2(3)
C6B N1 C2 Ir1 6.8(6)
N1 C2 N3 C4 1.0(4)
Ir1 C2 N3 C4 176.6(3)
N1 C2 N3 C6A 175.3(3)
Ir1 C2 N3 C6A -9.1(5)
C2 N3 C4 C5 -1.0(5)
C6A N3 C4 C5 -175.3(4)
N3 C4 C5 N1 0.5(5)
C2 N1 C5 C4 0.1(5)
C6B N1 C5 C4 177.2(4)
C2 N3 C6A N1A 134.2(4)
C4 N3 C6A N1A -52.2(5)
N3 C6A N1A C5A 110.1(5)
N3 C6A N1A N2A -70.0(5)
C5A N1A N2A C3A -0.4(6)
C6A N1A N2A C3A 179.7(4)
N1A N2A C3A C4A 0.0(7)
N2A C3A C4A C5A 0.4(8)
N2A N1A C5A C4A 0.6(6)
C6A N1A C5A C4A -179.5(5)
C3A C4A C5A N1A -0.6(7)
C2 N1 C6B N1B -107.9(4)
C5 N1 C6B N1B 75.4(5)
N1 C6B N1B C5B 107.0(5)
N1 C6B N1B N2B -73.5(5)
C5B N1B N2B C3B 0.2(5)
C6B N1B N2B C3B -179.4(4)
N1B N2B C3B C4B -0.2(5)
N2B C3B C4B C5B 0.1(6)
N2B N1B C5B C4B -0.2(6)
C6B N1B C5B C4B 179.4(4)
C3B C4B C5B N1B 0.1(6)
C5' N1' C2' N3' 0.0(4)
C6B' N1' C2' N3' -172.5(4)
C5' N1' C2' Ir1 -168.6(3)
C6B' N1' C2' Ir1 18.8(6)
N1' C2' N3' C4' -0.2(4)
Ir1 C2' N3' C4' 168.7(3)
N1' C2' N3' C6A' 174.7(3)
Ir1 C2' N3' C6A' -16.4(5)
C2' N3' C4' C5' 0.3(5)
C6A' N3' C4' C5' -174.7(4)
N3' C4' C5' N1' -0.2(5)
C2' N1' C5' C4' 0.1(5)
C6B' N1' C5' C4' 172.7(4)
C2' N3' C6A' N1A' -105.1(4)
C4' N3' C6A' N1A' 69.2(5)
N3' C6A' N1A' C5A' -166.6(5)
N3' C6A' N1A' N2A' 12.9(6)
C5A' N1A' N2A' C3A' -0.3(6)
C6A' N1A' N2A' C3A' -179.8(4)
N1A' N2A' C3A' C4A' 0.4(7)
N2A' C3A' C4A' C5A' -0.3(7)
N2A' N1A' C5A' C4A' 0.1(7)
C6A' N1A' C5A' C4A' 179.6(5)
C3A' C4A' C5A' N1A' 0.1(7)
C2' N1' C6B' N1B' -132.4(4)
C5' N1' C6B' N1B' 55.9(6)
N1' C6B' N1B' C5B' -101.8(5)
N1' C6B' N1B' N2B' 79.1(5)
C5B' N1B' N2B' C3B' 0.0(7)
C6B' N1B' N2B' C3B' 179.3(5)
N1B' N2B' C3B' C4B' 0.5(9)
N2B' C3B' C4B' C5B' -0.8(9)
N2B' N1B' C5B' C4B' -0.5(6)
C6B' N1B' C5B' C4B' -179.7(4)
C3B' C4B' C5B' N1B' 0.7(7)
C8C C1C C2C C3C 1.3(7)
Ir1 C1C C2C C3C -102.1(4)
C8C C1C C2C Ir1 103.4(4)
C1C C2C C3C C4C 44.8(6)
Ir1 C2C C3C C4C -37.5(5)
C2C C3C C4C C5C 33.2(6)
C3C C4C C5C C6C -93.1(5)
C3C C4C C5C Ir1 -12.4(5)
C4C C5C C6C C7C 3.1(7)
Ir1 C5C C6C C7C -101.2(4)
C4C C5C C6C Ir1 104.3(4)
C5C C6C C7C C8C 43.3(6)
Ir1 C6C C7C C8C -38.4(5)
C2C C1C C8C C7C -92.3(5)
Ir1 C1C C8C C7C -11.9(5)
C6C C7C C8C C1C 33.8(6)
C31D B1D C11D C12D 25.0(5)
C41D B1D C11D C12D -97.3(4)
C21D B1D C11D C12D 144.1(4)
C31D B1D C11D C16D -158.0(4)
C41D B1D C11D C16D 79.7(4)
C21D B1D C11D C16D -38.9(5)
C16D C11D C12D C13D 2.4(6)
B1D C11D C12D C13D 179.6(4)
C11D C12D C13D C14D -2.3(7)
C12D C13D C14D C15D 0.4(8)
C13D C14D C15D C16D 1.3(8)
C14D C15D C16D C11D -1.2(8)
C12D C11D C16D C15D -0.6(7)
B1D C11D C16D C15D -177.9(5)
C31D B1D C21D C26D 33.4(5)
C41D B1D C21D C26D 154.3(3)
C11D B1D C21D C26D -87.0(4)
C31D B1D C21D C22D -153.6(3)
C41D B1D C21D C22D -32.7(5)
C11D B1D C21D C22D 86.0(4)
C26D C21D C22D C23D 2.1(6)
B1D C21D C22D C23D -171.4(4)
C21D C22D C23D C24D -1.3(7)
C22D C23D C24D C25D -0.5(6)
C23D C24D C25D C26D 1.3(6)
C24D C25D C26D C21D -0.3(6)
C22D C21D C26D C25D -1.3(6)
B1D C21D C26D C25D 172.1(4)
C41D B1D C31D C36D -20.5(5)
C21D B1D C31D C36D 99.9(4)
C11D B1D C31D C36D -142.3(4)
C41D B1D C31D C32D 162.6(3)
C21D B1D C31D C32D -77.1(4)
C11D B1D C31D C32D 40.8(5)
C36D C31D C32D C33D 0.7(6)
B1D C31D C32D C33D 177.9(4)
C31D C32D C33D C34D -0.8(7)
C32D C33D C34D C35D 0.2(7)
C33D C34D C35D C36D 0.4(7)
C34D C35D C36D C31D -0.4(7)
C32D C31D C36D C35D -0.2(6)
B1D C31D C36D C35D -177.3(4)
C31D B1D C41D C42D -110.5(4)
C21D B1D C41D C42D 129.4(4)
C11D B1D C41D C42D 12.3(5)
C31D B1D C41D C46D 68.8(4)
C21D B1D C41D C46D -51.4(5)
C11D B1D C41D C46D -168.5(3)
C46D C41D C42D C43D -1.5(6)
B1D C41D C42D C43D 177.9(4)
C41D C42D C43D C44D -1.2(7)
C42D C43D C44D C45D 2.2(8)
C43D C44D C45D C46D -0.6(8)
C44D C45D C46D C41D -2.3(8)
C42D C41D C46D C45D 3.2(6)
B1D C41D C46D C45D -176.1(4)
